data_2224089
loop_
_publ_author_name
'Wu, Ai-Zhi'
'Ng, Seik Weng'

_publ_section_title
;Bis{(1-methylimidazol-2-ylmethyl)[2-(2-pyridyl)ethyl]amine-\k^3^<i>N</i>,<i>N</i>',<i>N</i>''}zinc(II)
 bis(hexafluoridophosphate)
;
_journal_coeditor_code XU2647
_journal_issue 11
_journal_name_full 'Acta Crystallographica Section E'
_journal_page_first m1479
_journal_paper_doi 10.1107/S1600536809044419
_journal_volume 65
_journal_year 2009
_chemical_formula_iupac '[Zn (C12 H16 N4)2] (P F6)2'
_chemical_formula_moiety 'C24 H32 N8 Zn 2+, 2(F6 P -)'
_chemical_formula_sum 'C24 H32 F12 N8 P2 Zn'
_chemical_formula_weight 787.89
_chemical_name_systematic
;
Bis{(1-methylimidazol-2-ylmethyl)[2-(2-pyridyl)ethyl]amine-
\k^3^<i>N</i>,<i>N</i>',<i>N</i>''}zinc(II) bis(hexafluoridophosphate)
;
_space_group_IT_number 61
_symmetry_cell_setting orthorhombic
_symmetry_space_group_name_Hall '-P 2ac 2ab'
_symmetry_space_group_name_H-M 'P b c a'
_atom_sites_solution_hydrogens geom
_atom_sites_solution_primary direct
_atom_sites_solution_secondary difmap
_audit_creation_method SHELXL-97
_cell_angle_alpha 90.00
_cell_angle_beta 90.00
_cell_angle_gamma 90.00
_cell_formula_units_Z 4
_cell_length_a 13.3147(5)
_cell_length_b 11.8147(4)
_cell_length_c 20.3359(6)
_cell_measurement_reflns_used 4790
_cell_measurement_temperature 100(2)
_cell_measurement_theta_max 28.2
_cell_measurement_theta_min 2.5
_cell_volume 3199.02(19)
_computing_cell_refinement 'SAINT (Bruker, 2005)'
_computing_data_collection 'APEX2 (Bruker, 2005)'
_computing_data_reduction 'SAINT (Bruker, 2005)'
_computing_molecular_graphics 'X-SEED (Barbour, 2001)'
_computing_publication_material 'publCIF (Westrip, 2009)'
_computing_structure_refinement 'SHELXL97 (Sheldrick, 2008)'
_computing_structure_solution 'SHELXS97 (Sheldrick, 2008)'
_diffrn_ambient_temperature 100(2)
_diffrn_measured_fraction_theta_full 0.995
_diffrn_measured_fraction_theta_max 0.995
_diffrn_measurement_device_type 'Bruker APEXII'
_diffrn_measurement_method \w
_diffrn_radiation_monochromator graphite
_diffrn_radiation_source 'fine-focus sealed tube'
_diffrn_radiation_type MoK\a
_diffrn_radiation_wavelength 0.71073
_diffrn_reflns_av_R_equivalents 0.0481
_diffrn_reflns_av_sigmaI/netI 0.0371
_diffrn_reflns_limit_h_max 17
_diffrn_reflns_limit_h_min -10
_diffrn_reflns_limit_k_max 15
_diffrn_reflns_limit_k_min -13
_diffrn_reflns_limit_l_max 26
_diffrn_reflns_limit_l_min -22
_diffrn_reflns_number 18287
_diffrn_reflns_theta_full 27.50
_diffrn_reflns_theta_max 27.50
_diffrn_reflns_theta_min 2.00
_diffrn_standards_decay_% 0
_diffrn_standards_interval_count 0
_diffrn_standards_interval_time 0
_diffrn_standards_number 0
_exptl_absorpt_coefficient_mu 0.969
_exptl_absorpt_correction_T_max 0.7279
_exptl_absorpt_correction_T_min 0.6978
_exptl_absorpt_correction_type multi-scan
_exptl_absorpt_process_details '(SADABS; Sheldrick, 1996)'
_exptl_crystal_colour Colorless
_exptl_crystal_density_diffrn 1.636
_exptl_crystal_density_method 'not measured'
_exptl_crystal_description Block
_exptl_crystal_F_000 1600
_exptl_crystal_size_max 0.40
_exptl_crystal_size_mid 0.38
_exptl_crystal_size_min 0.35
_refine_diff_density_max 1.487
_refine_diff_density_min -0.706
_refine_ls_extinction_method none
_refine_ls_goodness_of_fit_ref 1.038
_refine_ls_hydrogen_treatment mixed
_refine_ls_matrix_type full
_refine_ls_number_parameters 219
_refine_ls_number_reflns 3655
_refine_ls_number_restraints 1
_refine_ls_restrained_S_all 1.038
_refine_ls_R_factor_all 0.0726
_refine_ls_R_factor_gt 0.0515
_refine_ls_shift/su_max 0.001
_refine_ls_shift/su_mean 0.001
_refine_ls_structure_factor_coef Fsqd
_refine_ls_weighting_details 'calc w=1/[\s^2^(Fo^2^)+(0.0755P)^2^+5.7073P] where P=(Fo^2^+2Fc^2^)/3'
_refine_ls_weighting_scheme calc
_refine_ls_wR_factor_gt 0.1290
_refine_ls_wR_factor_ref 0.1473
_reflns_number_gt 2740
_reflns_number_total 3655
_reflns_threshold_expression I>2\s(I)
_cod_data_source_file xu2647.cif
_cod_data_source_block I
_cod_depositor_comments
;
The following automatic conversions were performed:
'_symmetry_cell_setting' value 'Orthorhombic' changed to 'orthorhombic'
according to '/home/saulius/struct/CIF-dictionaries/cif_core.dic'
dictionary named 'cif_core.dic' version 2.4.1 from
2010-06-29.

'_exptl_absorpt_correction_type' value 'Multi-scan' changed
to 'multi-scan' according to
'/home/saulius/struct/CIF-dictionaries/cif_core.dic' dictionary named
'cif_core.dic' version 2.4.1 from 2010-06-29.

Automatic conversion script
Id: cif_fix_enum 1527 2010-12-29 10:47:43Z saulius 

The following automatic conversions were performed:

'_symmetry_cell_setting' value 'Orthorhombic' changed to
'orthorhombic' according to
/home/saulius/struct/CIF-dictionaries/cif_core.dic dictionary named
'cif_core.dic' version 2.4.1 from
2010-06-29.

'_exptl_absorpt_correction_type' value 'Multi-scan'
changed to 'multi-scan' according to
/home/saulius/struct/CIF-dictionaries/cif_core.dic dictionary named
'cif_core.dic' version 2.4.1 from 2010-06-29.

Automatic conversion script
Id: cif_fix_values 1715 2011-07-08 13:25:40Z adriana 
;
_cod_original_cell_volume 3199.0(2)
_cod_database_code 2224089
_cod_database_fobs_code 2224089

loop_
_symmetry_equiv_pos_as_xyz
'x, y, z'
'-x+1/2, -y, z+1/2'
'-x, y+1/2, -z+1/2'
'x+1/2, -y+1/2, -z'
'-x, -y, -z'
'x-1/2, y, -z-1/2'
'x, -y-1/2, z-1/2'
'-x-1/2, y-1/2, z'

loop_
_atom_site_type_symbol
_atom_site_label
_atom_site_fract_x
_atom_site_fract_y
_atom_site_fract_z
_atom_site_U_iso_or_equiv
_atom_site_adp_type
_atom_site_calc_flag
_atom_site_refinement_flags
_atom_site_occupancy
_atom_site_disorder_assembly
_atom_site_disorder_group
Zn Zn1 0.5000 0.5000 0.5000 0.02098(16) Uani d S 1 . .
P P1 0.38657(6) 0.83958(7) 0.68434(4) 0.0251(2) Uani d . 1 . .
F F1 0.47058(17) 0.7507(2) 0.66130(14) 0.0524(7) Uani d . 1 . .
F F2 0.47025(19) 0.9039(2) 0.72513(13) 0.0563(7) Uani d . 1 . .
F F3 0.30477(18) 0.9306(2) 0.70513(12) 0.0540(7) Uani d . 1 . .
F F4 0.30581(18) 0.7775(2) 0.63902(15) 0.0586(7) Uani d . 1 . .
F F5 0.3608(2) 0.7641(3) 0.74431(16) 0.0840(11) Uani d . 1 . .
F F6 0.4135(2) 0.9157(2) 0.62167(13) 0.0588(7) Uani d . 1 . .
N N1 0.40722(19) 0.5353(2) 0.58640(13) 0.0231(6) Uani d D 1 . .
H H1 0.424(3) 0.5969(18) 0.6075(15) 0.027(9) Uiso d D 1 . .
N N2 0.48361(19) 0.3368(2) 0.53888(14) 0.0248(6) Uani d . 1 . .
N N3 0.4460(2) 0.2326(2) 0.62505(14) 0.0282(6) Uani d . 1 . .
N N4 0.3548(2) 0.4794(2) 0.44007(14) 0.0267(6) Uani d . 1 . .
C C1 0.4281(3) 0.4463(3) 0.63589(16) 0.0274(7) Uani d . 1 . .
H H1A 0.3690 0.4358 0.6648 0.033 Uiso calc R 1 . .
H H1B 0.4861 0.4685 0.6635 0.033 Uiso calc R 1 . .
C C2 0.4510(2) 0.3384(3) 0.60004(16) 0.0243(7) Uani d . 1 . .
C C3 0.4784(3) 0.1600(3) 0.57608(19) 0.0326(8) Uani d . 1 . .
H H3 0.4838 0.0800 0.5790 0.039 Uiso calc R 1 . .
C C4 0.5009(2) 0.2245(3) 0.5236(2) 0.0294(7) Uani d . 1 . .
H H4 0.5248 0.1972 0.4825 0.035 Uiso calc R 1 . .
C C5 0.4136(3) 0.1995(3) 0.69075(18) 0.0372(9) Uani d . 1 . .
H H5A 0.3915 0.2667 0.7150 0.056 Uiso calc R 1 . .
H H5B 0.4697 0.1638 0.7141 0.056 Uiso calc R 1 . .
H H5C 0.3578 0.1457 0.6874 0.056 Uiso calc R 1 . .
C C6 0.2980(2) 0.5415(3) 0.57167(17) 0.0254(7) Uani d . 1 . .
H H6A 0.2621 0.5715 0.6106 0.031 Uiso calc R 1 . .
H H6B 0.2724 0.4643 0.5629 0.031 Uiso calc R 1 . .
C C7 0.2758(2) 0.6170(3) 0.51236(17) 0.0292(7) Uani d . 1 . .
H H7A 0.2092 0.6529 0.5181 0.035 Uiso calc R 1 . .
H H7B 0.3267 0.6778 0.5099 0.035 Uiso calc R 1 . .
C C8 0.2766(2) 0.5506(3) 0.44925(17) 0.0277(7) Uani d . 1 . .
C C9 0.1977(3) 0.5560(4) 0.40485(19) 0.0391(9) Uani d . 1 . .
H H9 0.1448 0.6087 0.4116 0.047 Uiso calc R 1 . .
C C10 0.1957(3) 0.4854(4) 0.3511(2) 0.0498(11) Uani d . 1 . .
H H10 0.1425 0.4895 0.3201 0.060 Uiso calc R 1 . .
C C11 0.2727(3) 0.4086(4) 0.34328(19) 0.0449(10) Uani d . 1 . .
H H11 0.2724 0.3564 0.3078 0.054 Uiso calc R 1 . .
C C12 0.3505(3) 0.4095(3) 0.38849(17) 0.0330(8) Uani d . 1 . .
H H12 0.4040 0.3573 0.3825 0.040 Uiso calc R 1 . .

loop_
_atom_site_aniso_label
_atom_site_aniso_U_11
_atom_site_aniso_U_22
_atom_site_aniso_U_33
_atom_site_aniso_U_12
_atom_site_aniso_U_13
_atom_site_aniso_U_23
Zn1 0.0169(3) 0.0213(3) 0.0247(3) -0.00221(18) 0.00329(19) 0.00056(19)
P1 0.0221(4) 0.0233(4) 0.0299(5) 0.0017(3) -0.0017(3) -0.0007(3)
F1 0.0394(12) 0.0431(13) 0.0747(18) 0.0150(11) -0.0061(12) -0.0213(12)
F2 0.0428(13) 0.0550(15) 0.0710(18) 0.0110(12) -0.0256(12) -0.0275(13)
F3 0.0449(13) 0.0636(16) 0.0534(15) 0.0283(12) -0.0118(11) -0.0196(12)
F4 0.0410(13) 0.0396(13) 0.095(2) -0.0040(10) -0.0220(13) -0.0184(13)
F5 0.0588(18) 0.106(3) 0.087(2) 0.0105(17) 0.0142(15) 0.069(2)
F6 0.0594(16) 0.0596(16) 0.0573(17) -0.0066(13) -0.0012(13) 0.0243(13)
N1 0.0209(12) 0.0230(12) 0.0253(15) -0.0035(10) 0.0010(10) -0.0006(11)
N2 0.0218(13) 0.0216(12) 0.0309(16) -0.0020(10) 0.0017(11) 0.0006(11)
N3 0.0248(13) 0.0270(14) 0.0328(16) -0.0074(11) -0.0075(11) 0.0064(12)
N4 0.0197(13) 0.0328(14) 0.0277(15) -0.0047(11) 0.0012(11) 0.0005(11)
C1 0.0271(15) 0.0277(16) 0.0273(18) -0.0017(13) 0.0014(13) 0.0013(13)
C2 0.0196(14) 0.0218(15) 0.0317(18) -0.0034(12) -0.0024(12) 0.0040(13)
C3 0.0272(16) 0.0223(15) 0.048(2) -0.0028(13) -0.0097(15) 0.0008(15)
C4 0.0221(15) 0.0250(16) 0.041(2) -0.0027(12) -0.0029(14) -0.0050(14)
C5 0.043(2) 0.0341(18) 0.035(2) -0.0167(16) -0.0106(16) 0.0121(15)
C6 0.0171(14) 0.0282(15) 0.0310(18) -0.0024(12) 0.0061(12) -0.0010(13)
C7 0.0164(14) 0.0285(16) 0.043(2) 0.0007(12) 0.0027(13) 0.0011(14)
C8 0.0176(14) 0.0335(17) 0.0321(19) -0.0035(12) 0.0036(13) 0.0048(14)
C9 0.0227(17) 0.057(2) 0.037(2) 0.0016(16) -0.0007(15) 0.0107(18)
C10 0.0278(19) 0.087(3) 0.034(2) -0.006(2) -0.0050(16) 0.003(2)
C11 0.0316(19) 0.076(3) 0.027(2) -0.012(2) 0.0021(15) -0.0128(19)
C12 0.0235(16) 0.044(2) 0.031(2) -0.0061(15) 0.0052(13) -0.0049(15)

loop_
_atom_type_symbol
_atom_type_description
_atom_type_scat_dispersion_real
_atom_type_scat_dispersion_imag
_atom_type_scat_source
C C 0.0033 0.0016 'International Tables Vol C Tables 4.2.6.8 and 6.1.1.4'
H H 0.0000 0.0000 'International Tables Vol C Tables 4.2.6.8 and 6.1.1.4'
N N 0.0061 0.0033 'International Tables Vol C Tables 4.2.6.8 and 6.1.1.4'
F F 0.0171 0.0103 'International Tables Vol C Tables 4.2.6.8 and 6.1.1.4'
P P 0.1023 0.0942 'International Tables Vol C Tables 4.2.6.8 and 6.1.1.4'
Zn Zn 0.2839 1.4301 'International Tables Vol C Tables 4.2.6.8 and 6.1.1.4'

loop_
_geom_angle_atom_site_label_1
_geom_angle_atom_site_label_2
_geom_angle_atom_site_label_3
_geom_angle_site_symmetry_1
_geom_angle_site_symmetry_3
_geom_angle
_geom_angle_publ_flag
N2 Zn1 N2 5_666 . 180.00(6) ?
N2 Zn1 N1 5_666 . 100.73(10) ?
N2 Zn1 N1 . . 79.27(10) ?
N2 Zn1 N1 5_666 5_666 79.27(10) ?
N2 Zn1 N1 . 5_666 100.73(10) ?
N1 Zn1 N1 . 5_666 180.0 ?
N2 Zn1 N4 5_666 . 89.13(10) ?
N2 Zn1 N4 . . 90.87(10) ?
N1 Zn1 N4 . . 88.35(10) ?
N1 Zn1 N4 5_666 . 91.65(9) ?
N2 Zn1 N4 5_666 5_666 90.87(10) ?
N2 Zn1 N4 . 5_666 89.13(10) ?
N1 Zn1 N4 . 5_666 91.65(9) ?
N1 Zn1 N4 5_666 5_666 88.35(10) ?
N4 Zn1 N4 . 5_666 180.0 ?
F5 P1 F2 . . 91.12(18) ?
F5 P1 F3 . . 91.64(17) ?
F2 P1 F3 . . 91.04(13) ?
F5 P1 F4 . . 92.36(18) ?
F2 P1 F4 . . 176.28(17) ?
F3 P1 F4 . . 90.16(13) ?
F5 P1 F6 . . 179.05(19) ?
F2 P1 F6 . . 89.42(16) ?
F3 P1 F6 . . 89.12(15) ?
F4 P1 F6 . . 87.08(15) ?
F5 P1 F1 . . 90.41(17) ?
F2 P1 F1 . . 88.66(13) ?
F3 P1 F1 . . 177.93(16) ?
F4 P1 F1 . . 90.02(13) ?
F6 P1 F1 . . 88.83(15) ?
C1 N1 C6 . . 110.8(2) ?
C1 N1 Zn1 . . 107.68(19) ?
C6 N1 Zn1 . . 113.6(2) ?
C1 N1 H1 . . 102(2) ?
C6 N1 H1 . . 108(2) ?
Zn1 N1 H1 . . 114(2) ?
C2 N2 C4 . . 106.3(3) ?
C2 N2 Zn1 . . 112.2(2) ?
C4 N2 Zn1 . . 141.4(2) ?
C2 N3 C3 . . 106.7(3) ?
C2 N3 C5 . . 127.4(3) ?
C3 N3 C5 . . 125.9(3) ?
C12 N4 C8 . . 117.4(3) ?
C12 N4 Zn1 . . 121.2(2) ?
C8 N4 Zn1 . . 120.6(2) ?
N1 C1 C2 . . 108.1(3) ?
N1 C1 H1A . . 110.1 ?
C2 C1 H1A . . 110.1 ?
N1 C1 H1B . . 110.1 ?
C2 C1 H1B . . 110.1 ?
H1A C1 H1B . . 108.4 ?
N2 C2 N3 . . 111.0(3) ?
N2 C2 C1 . . 122.5(3) ?
N3 C2 C1 . . 126.4(3) ?
C4 C3 N3 . . 106.8(3) ?
C4 C3 H3 . . 126.6 ?
N3 C3 H3 . . 126.6 ?
C3 C4 N2 . . 109.2(3) ?
C3 C4 H4 . . 125.4 ?
N2 C4 H4 . . 125.4 ?
N3 C5 H5A . . 109.5 ?
N3 C5 H5B . . 109.5 ?
H5A C5 H5B . . 109.5 ?
N3 C5 H5C . . 109.5 ?
H5A C5 H5C . . 109.5 ?
H5B C5 H5C . . 109.5 ?
N1 C6 C7 . . 112.2(2) ?
N1 C6 H6A . . 109.2 ?
C7 C6 H6A . . 109.2 ?
N1 C6 H6B . . 109.2 ?
C7 C6 H6B . . 109.2 ?
H6A C6 H6B . . 107.9 ?
C8 C7 C6 . . 111.6(3) ?
C8 C7 H7A . . 109.3 ?
C6 C7 H7A . . 109.3 ?
C8 C7 H7B . . 109.3 ?
C6 C7 H7B . . 109.3 ?
H7A C7 H7B . . 108.0 ?
N4 C8 C9 . . 121.5(3) ?
N4 C8 C7 . . 116.6(3) ?
C9 C8 C7 . . 121.8(3) ?
C10 C9 C8 . . 120.3(4) ?
C10 C9 H9 . . 119.8 ?
C8 C9 H9 . . 119.8 ?
C9 C10 C11 . . 118.5(4) ?
C9 C10 H10 . . 120.8 ?
C11 C10 H10 . . 120.8 ?
C10 C11 C12 . . 118.3(4) ?
C10 C11 H11 . . 120.8 ?
C12 C11 H11 . . 120.8 ?
N4 C12 C11 . . 123.9(4) ?
N4 C12 H12 . . 118.0 ?
C11 C12 H12 . . 118.0 ?

loop_
_geom_bond_atom_site_label_1
_geom_bond_atom_site_label_2
_geom_bond_site_symmetry_2
_geom_bond_distance
_geom_bond_publ_flag
Zn1 N1 . 2.188(3) y
Zn1 N1 5_666 2.188(3) ?
Zn1 N2 5_666 2.095(3) ?
Zn1 N2 . 2.095(3) y
Zn1 N4 . 2.298(3) y
Zn1 N4 5_666 2.298(3) ?
P1 F5 . 1.549(3) ?
P1 F2 . 1.583(2) ?
P1 F3 . 1.588(2) ?
P1 F4 . 1.595(2) ?
P1 F6 . 1.601(3) ?
P1 F1 . 1.605(2) ?
N1 C1 . 1.482(4) ?
N1 C6 . 1.486(4) ?
N1 H1 . 0.875(10) ?
N2 C2 . 1.317(4) ?
N2 C4 . 1.382(4) ?
N3 C2 . 1.351(4) ?
N3 C3 . 1.383(5) ?
N3 C5 . 1.457(4) ?
N4 C12 . 1.336(4) ?
N4 C8 . 1.352(4) ?
C1 C2 . 1.500(4) ?
C1 H1A . 0.9900 ?
C1 H1B . 0.9900 ?
C3 C4 . 1.345(5) ?
C3 H3 . 0.9500 ?
C4 H4 . 0.9500 ?
C5 H5A . 0.9800 ?
C5 H5B . 0.9800 ?
C5 H5C . 0.9800 ?
C6 C7 . 1.529(5) ?
C6 H6A . 0.9900 ?
C6 H6B . 0.9900 ?
C7 C8 . 1.504(5) ?
C7 H7A . 0.9900 ?
C7 H7B . 0.9900 ?
C8 C9 . 1.386(5) ?
C9 C10 . 1.375(6) ?
C9 H9 . 0.9500 ?
C10 C11 . 1.378(6) ?
C10 H10 . 0.9500 ?
C11 C12 . 1.385(5) ?
C11 H11 . 0.9500 ?
C12 H12 . 0.9500 ?

loop_
_geom_hbond_atom_site_label_D
_geom_hbond_atom_site_label_H
_geom_hbond_atom_site_label_A
_geom_hbond_site_symmetry_A
_geom_hbond_distance_DH
_geom_hbond_distance_HA
_geom_hbond_distance_DA
_geom_hbond_angle_DHA
_geom_hbond_publ_flag
N1 H1 F1 . 0.880(10) 2.210(10) 3.083(4) 179(3) y

loop_
_geom_torsion_atom_site_label_1
_geom_torsion_atom_site_label_2
_geom_torsion_atom_site_label_3
_geom_torsion_atom_site_label_4
_geom_torsion_site_symmetry_1
_geom_torsion_site_symmetry_2
_geom_torsion_site_symmetry_3
_geom_torsion_site_symmetry_4
_geom_torsion
_geom_torsion_publ_flag
N2 Zn1 N1 C1 5_666 . . . -152.89(19) ?
N2 Zn1 N1 C1 . . . . 27.11(19) ?
N4 Zn1 N1 C1 . . . . 118.3(2) ?
N4 Zn1 N1 C1 5_666 . . . -61.7(2) ?
N2 Zn1 N1 C6 5_666 . . . 84.0(2) ?
N2 Zn1 N1 C6 . . . . -96.0(2) ?
N4 Zn1 N1 C6 . . . . -4.8(2) ?
N4 Zn1 N1 C6 5_666 . . . 175.2(2) ?
N1 Zn1 N2 C2 . . . . -15.5(2) ?
N1 Zn1 N2 C2 5_666 . . . 164.5(2) ?
N4 Zn1 N2 C2 . . . . -103.7(2) ?
N4 Zn1 N2 C2 5_666 . . . 76.3(2) ?
N1 Zn1 N2 C4 . . . . 169.6(4) ?
N1 Zn1 N2 C4 5_666 . . . -10.4(4) ?
N4 Zn1 N2 C4 . . . . 81.4(4) ?
N4 Zn1 N2 C4 5_666 . . . -98.6(4) ?
N2 Zn1 N4 C12 5_666 . . . 109.5(3) ?
N2 Zn1 N4 C12 . . . . -70.5(3) ?
N1 Zn1 N4 C12 . . . . -149.8(3) ?
N1 Zn1 N4 C12 5_666 . . . 30.2(3) ?
N2 Zn1 N4 C8 5_666 . . . -59.9(2) ?
N2 Zn1 N4 C8 . . . . 120.1(2) ?
N1 Zn1 N4 C8 . . . . 40.9(2) ?
N1 Zn1 N4 C8 5_666 . . . -139.1(2) ?
C6 N1 C1 C2 . . . . 92.0(3) ?
Zn1 N1 C1 C2 . . . . -32.7(3) ?
C4 N2 C2 N3 . . . . -0.2(3) ?
Zn1 N2 C2 N3 . . . . -176.9(2) ?
C4 N2 C2 C1 . . . . 177.2(3) ?
Zn1 N2 C2 C1 . . . . 0.5(4) ?
C3 N3 C2 N2 . . . . 0.4(4) ?
C5 N3 C2 N2 . . . . -180.0(3) ?
C3 N3 C2 C1 . . . . -176.9(3) ?
C5 N3 C2 C1 . . . . 2.7(5) ?
N1 C1 C2 N2 . . . . 23.2(4) ?
N1 C1 C2 N3 . . . . -159.8(3) ?
C2 N3 C3 C4 . . . . -0.4(4) ?
C5 N3 C3 C4 . . . . 179.9(3) ?
N3 C3 C4 N2 . . . . 0.3(4) ?
C2 N2 C4 C3 . . . . -0.1(4) ?
Zn1 N2 C4 C3 . . . . 175.0(3) ?
C1 N1 C6 C7 . . . . -169.8(3) ?
Zn1 N1 C6 C7 . . . . -48.4(3) ?
N1 C6 C7 C8 . . . . 90.1(3) ?
C12 N4 C8 C9 . . . . -3.8(5) ?
Zn1 N4 C8 C9 . . . . 165.9(3) ?
C12 N4 C8 C7 . . . . 171.8(3) ?
Zn1 N4 C8 C7 . . . . -18.5(4) ?
C6 C7 C8 N4 . . . . -47.0(4) ?
C6 C7 C8 C9 . . . . 128.7(3) ?
N4 C8 C9 C10 . . . . 2.3(6) ?
C7 C8 C9 C10 . . . . -173.1(3) ?
C8 C9 C10 C11 . . . . 1.0(6) ?
C9 C10 C11 C12 . . . . -2.6(6) ?
C8 N4 C12 C11 . . . . 2.2(5) ?
Zn1 N4 C12 C11 . . . . -167.5(3) ?
C10 C11 C12 N4 . . . . 1.1(6) ?
